data_4517487
loop_
_publ_author_name
'Yang, Xiya'
'Sha, Jingquan'
'Li, Wenjing'
'Tan, Zenglong'
'Hou, Liran'
'Jiang, Jianzhuang'

_publ_section_title
;
 Ternary Cross-Vanadium Tetra-Capped POMOFs@PPy/RGO Nanocomposites with
 Hybrid Battery-Supercapacitor Behavior for Enhancing Lithium Battery
 Storage
;
_journal_issue 11
_journal_name_full 'ACS Sustainable Chemistry &amp; Engineering'
_journal_page_first 4667
_journal_page_last 4675
_journal_paper_doi 10.1021/acssuschemeng.0c01162
_journal_volume 8
_journal_year 2020
_chemical_formula_moiety 'C16 H16 Cl Cu12 Mo12 N24 O42 P V2'
_chemical_formula_sum 'C16 H16 Cl Cu12 Mo12 N24 O42 P V2'
_chemical_formula_weight 3298.71
_space_group_crystal_system tetragonal
_space_group_IT_number 92
_space_group_name_Hall 'P 4abw 2nw'
_space_group_name_H-M_alt 'P 41 21 2'
_atom_sites_solution_hydrogens geom
_audit_creation_method SHELXL-2014/7
_cell_angle_alpha 90
_cell_angle_beta 90
_cell_angle_gamma 90
_cell_formula_units_Z 4
_cell_length_a 14.5374(8)
_cell_length_b 14.5374(8)
_cell_length_c 29.782(3)
_cell_measurement_reflns_used 29941
_cell_measurement_temperature 296(2)
_cell_measurement_theta_max 24.496
_cell_measurement_theta_min 1.559
_cell_volume 6294.0(8)
_computing_cell_refinement 'Bruker XSCANS'
_computing_data_collection 'Bruker XSCANS'
_computing_data_reduction 'Bruker SHELXTL'
_computing_molecular_graphics 'Bruker SHELXTL'
_computing_publication_material 'Bruker SHELXTL'
_computing_structure_refinement 'SHELXL-2014/7 (Sheldrick, 2014)'
_computing_structure_solution 'Bruker SHELXTL'
_diffrn_ambient_temperature 296(2)
_diffrn_measured_fraction_theta_full 0.999
_diffrn_measured_fraction_theta_max 0.999
_diffrn_measurement_device_type 'Bruker P4'
_diffrn_measurement_method '\w scans'
_diffrn_radiation_type MoK\a
_diffrn_radiation_wavelength 0.71073
_diffrn_reflns_av_R_equivalents 0.0638
_diffrn_reflns_av_unetI/netI 0.0450
_diffrn_reflns_Laue_measured_fraction_full 0.999
_diffrn_reflns_Laue_measured_fraction_max 0.999
_diffrn_reflns_limit_h_max 16
_diffrn_reflns_limit_h_min -16
_diffrn_reflns_limit_k_max 16
_diffrn_reflns_limit_k_min -10
_diffrn_reflns_limit_l_max 34
_diffrn_reflns_limit_l_min -34
_diffrn_reflns_number 29941
_diffrn_reflns_point_group_measured_fraction_full 0.999
_diffrn_reflns_point_group_measured_fraction_max 0.999
_diffrn_reflns_theta_full 24.496
_diffrn_reflns_theta_max 24.496
_diffrn_reflns_theta_min 1.559
_diffrn_source 'sealed tube'
_exptl_absorpt_coefficient_mu 6.716
_exptl_absorpt_correction_T_max 0.025
_exptl_absorpt_correction_T_min 0.025
_exptl_absorpt_correction_type multi-scan
_exptl_absorpt_process_details 'SADABS (Sheldrick,1996)'
_exptl_crystal_colour black
_exptl_crystal_density_diffrn 3.481
_exptl_crystal_description block
_exptl_crystal_F_000 6184
_exptl_crystal_size_max 0.6
_exptl_crystal_size_mid 0.55
_exptl_crystal_size_min 0.55
_refine_diff_density_max 1.576
_refine_diff_density_min -1.965
_refine_diff_density_rms 0.357
_refine_ls_abs_structure_details
;
 Flack x determined using 1553 quotients [(I+)-(I-)]/[(I+)+(I-)]
 (Parsons, Flack and Wagner, Acta Cryst. B69 (2013) 249-259).
;
_refine_ls_abs_structure_Flack 0.496(14)
_refine_ls_extinction_method none
_refine_ls_goodness_of_fit_ref 1.116
_refine_ls_hydrogen_treatment constr
_refine_ls_matrix_type full
_refine_ls_number_parameters 535
_refine_ls_number_reflns 5226
_refine_ls_number_restraints 222
_refine_ls_restrained_S_all 1.092
_refine_ls_R_factor_all 0.1080
_refine_ls_R_factor_gt 0.0947
_refine_ls_shift/su_max 0.013
_refine_ls_shift/su_mean 0.001
_refine_ls_structure_factor_coef Fsqd
_refine_ls_weighting_details 'w=1/[\s^2^(Fo^2^)+(0.0828P)^2^+482.4796P] where P=(Fo^2^+2Fc^2^)/3'
_refine_ls_weighting_scheme calc
_refine_ls_wR_factor_gt 0.2358
_refine_ls_wR_factor_ref 0.2450
_reflns_Friedel_coverage 0.718
_reflns_Friedel_fraction_full 1.000
_reflns_Friedel_fraction_max 1.000
_reflns_number_gt 4499
_reflns_number_total 5229
_reflns_threshold_expression 'I > 2\s(I)'
_cod_data_source_file sc0c01162_si_002.cif
_cod_data_source_block 2
_cod_depositor_comments
;Adding full bibliography for 4517486--4517487.cif.

 Adding full bibliography for 4517486--4517487.cif.
;
_cod_original_cell_volume 6294.1(10)
_cod_database_code 4517487
_shelx_shelxl_version_number 2014/7
_shelx_space_group_comment
;
The symmetry employed for this shelxl refinement is uniquely defined
by the following loop, which should always be used as a source of
symmetry information in preference to the above space-group names.
They are only intended as comments.
;

loop_
_space_group_symop_operation_xyz
'x, y, z'
'-x, -y, z+1/2'
'x+1/2, -y+1/2, -z+3/4'
'-x+1/2, y+1/2, -z+1/4'
'-y, -x, -z+1/2'
'y, x, -z'
'y+1/2, -x+1/2, z+3/4'
'-y+1/2, x+1/2, z+1/4'

loop_
_atom_site_label
_atom_site_type_symbol
_atom_site_fract_x
_atom_site_fract_y
_atom_site_fract_z
_atom_site_U_iso_or_equiv
_atom_site_adp_type
_atom_site_occupancy
_atom_site_site_symmetry_order
_atom_site_calc_flag
_atom_site_refinement_flags_posn
_atom_site_refinement_flags_adp
_atom_site_refinement_flags_occupancy
_atom_site_disorder_assembly
_atom_site_disorder_group
C1 C 0.184(3) 0.788(3) 1.0797(13) 0.036(9) Uani 1 1 d . U . . .
H1 H 0.2438 0.7687 1.0863 0.043 Uiso 1 1 calc R U . . .
C2 C 0.040(2) 0.790(2) 1.0662(11) 0.023(7) Uani 1 1 d . U . . .
H2 H -0.0199 0.7699 1.0619 0.027 Uiso 1 1 calc R U . . .
C3 C 0.035(3) 0.798(2) 0.9501(11) 0.026(8) Uani 1 1 d . U . . .
H3 H -0.0244 0.7775 0.9452 0.032 Uiso 1 1 calc R U . . .
C4 C 0.177(3) 0.795(2) 0.9595(11) 0.023(7) Uani 1 1 d . U . . .
H4 H 0.2368 0.7753 0.9633 0.028 Uiso 1 1 calc R U . . .
C5 C 0.036(3) 0.425(2) 0.9347(11) 0.023(8) Uani 1 1 d . U . . .
H5 H -0.0246 0.4450 0.9321 0.028 Uiso 1 1 calc R U . . .
C6 C 0.184(3) 0.424(3) 0.9454(16) 0.051(11) Uani 1 1 d . U . . .
H6 H 0.2445 0.4423 0.9509 0.061 Uiso 1 1 calc R U . . .
C7 C 0.036(2) 0.415(2) 1.0585(11) 0.020(7) Uani 1 1 d . U . . .
H7 H -0.0256 0.4339 1.0577 0.024 Uiso 1 1 calc R U . . .
C8 C 0.184(3) 0.411(3) 1.0692(12) 0.035(9) Uani 1 1 d . U . . .
H8 H 0.2438 0.4269 1.0765 0.042 Uiso 1 1 calc R U . . .
N1 N 0.153(2) 0.338(2) 0.9419(10) 0.027(7) Uani 1 1 d . U . . .
N2 N 0.0629(19) 0.3312(19) 1.0518(9) 0.017(6) Uani 1 1 d . U . . .
N3 N 0.159(2) 0.878(2) 1.0726(10) 0.029(7) Uani 1 1 d . U . . .
N4 N 0.1509(18) 0.883(2) 0.9592(9) 0.021(6) Uani 1 1 d . U . . .
N5 N 0.158(2) 0.332(2) 1.0599(10) 0.023(7) Uani 1 1 d . U . . .
N6 N 0.062(2) 0.879(2) 1.0637(10) 0.029(7) Uani 1 1 d . U . . .
N7 N 0.060(2) 0.334(2) 0.9345(10) 0.027(7) Uani 1 1 d . U . . .
N8 N 0.106(2) 0.4812(19) 0.9389(9) 0.025(6) Uani 1 1 d . U . . .
N9 N 0.109(2) 0.732(2) 1.0754(10) 0.030(7) Uani 1 1 d . U . . .
N10 N 0.106(2) 0.741(2) 0.9539(10) 0.034(7) Uani 1 1 d . . . . .
N11 N 0.0571(17) 0.886(2) 0.9540(9) 0.023(7) Uani 1 1 d . . . . .
N12 N 0.110(2) 0.4743(18) 1.0673(9) 0.020(6) Uani 1 1 d . U . . .
O1 O 0.356(2) 0.860(2) 1.0151(9) 0.041(7) Uani 1 1 d . U . . .
O2 O 0.691(3) 0.831(3) 0.9613(12) 0.057(9) Uani 1 1 d . U . . .
O3 O 0.382(2) 0.7017(19) 0.9667(9) 0.038(7) Uani 1 1 d . U . . .
O4 O 0.513(2) 0.394(3) 0.9514(13) 0.074(13) Uani 1 1 d . . . . .
O5 O 0.842(2) 0.623(2) 0.8668(9) 0.042(7) Uani 1 1 d . U . . .
O6 O 0.585(3) 0.876(3) 0.8845(12) 0.066(10) Uani 1 1 d . U . . .
O7 O 0.501(3) 0.529(3) 0.8926(12) 0.078(14) Uani 1 1 d . . . . .
O8 O 0.521(2) 0.817(2) 1.0531(13) 0.059(10) Uani 1 1 d . . . . .
O9 O 0.595(2) 0.368(2) 0.8672(10) 0.053(8) Uani 1 1 d . U . . .
O10 O 0.690(2) 0.527(2) 0.8869(12) 0.064(11) Uani 1 1 d . . . . .
O11 O 0.338(2) 0.621(2) 0.8827(9) 0.044(7) Uani 1 1 d . U . . .
O12 O 0.8586(18) 0.8586(18) 1.0000 0.034(4) Uani 1 2 d S TU P . .
O13 O 0.546(3) 0.675(3) 0.9748(12) 0.011(8) Uani 0.5 1 d . U P . .
O14 O 0.502(3) 0.709(2) 0.8990(11) 0.059(8) Uani 1 1 d . U . . .
O15 O 0.681(3) 0.712(3) 0.8940(12) 0.089(17) Uani 1 1 d . . . . .
O16 O 0.3519(16) 0.3519(16) 1.0000 0.036(10) Uani 1 2 d S T P . .
O17 O 0.820(2) 0.699(3) 0.9531(11) 0.055(10) Uani 1 1 d . . . . .
O18 O 0.380(2) 0.524(2) 0.9599(11) 0.051(8) Uani 1 1 d . U . . .
O19 O 0.392(3) 0.693(2) 1.0525(12) 0.064(9) Uani 1 1 d . U . . .
O20 O 0.539(2) 0.548(2) 0.9709(11) 0.002(7) Uani 0.5 1 d . U P . .
O21 O 0.512(2) 0.831(2) 0.9670(11) 0.049(8) Uani 1 1 d . U . . .
O24 O 0.661(3) 0.667(3) 0.9707(13) 0.014(9) Uani 0.5 1 d . U P . .
O25 O 0.221(4) 0.606(4) 1.0017(17) 0.036(12) Uani 0.5 1 d . U P . .
P1 P 0.6061(5) 0.6061(5) 1.0000 0.0069(15) Uani 1 2 d S TU P . .
Cl1 Cl 0.1158(7) 1.1158(7) 1.0000 0.049(4) Uani 1 2 d S T P . .
V1 V 0.6086(16) 0.8790(15) 1.0079(11) 0.104(9) Uani 0.5 1 d . . P . .
V2 V 0.3284(15) 0.608(2) 1.0028(9) 0.094(8) Uani 0.5 1 d . . P . .
Cu1 Cu 0.1094(3) 0.6028(3) 1.07365(17) 0.0376(12) Uani 1 1 d . . . . .
Cu2 Cu 0.2276(3) 0.9908(3) 0.95973(18) 0.0385(12) Uani 1 1 d . . . . .
Cu3 Cu 0.2238(4) 0.2279(4) 0.9473(2) 0.0468(15) Uani 1 1 d . . . . .
Cu4 Cu -0.0115(4) 0.9775(3) 1.05177(19) 0.0391(13) Uani 1 1 d . . . . .
Cu5 Cu 0.2336(4) 0.9793(3) 1.06698(19) 0.0418(13) Uani 1 1 d . . . . .
Cu6 Cu 0.1055(4) 0.6107(3) 0.94756(19) 0.0451(13) Uani 1 1 d . . . . .
Mo1 Mo 0.4338(2) 0.4338(2) 1.0000 0.0441(15) Uani 1 2 d S T P . .
Mo2 Mo 0.4340(2) 0.7786(2) 1.01099(14) 0.0378(9) Uani 1 1 d . . . . .
Mo3 Mo 0.7785(2) 0.7785(2) 1.0000 0.0332(12) Uani 1 2 d S T P . .
Mo4 Mo 0.5964(3) 0.4449(2) 0.90863(12) 0.0353(8) Uani 1 1 d . . . . .
Mo5 Mo 0.7684(2) 0.6186(3) 0.90888(13) 0.0392(9) Uani 1 1 d . . . . .
Mo6 Mo 0.5958(3) 0.7906(2) 0.92042(13) 0.0433(10) Uani 1 1 d . . . . .
Mo7 Mo 0.4244(2) 0.6177(3) 0.91907(13) 0.0408(10) Uani 1 1 d . . . . .
O23 O 0.548(3) 0.659(3) 1.0346(13) 0.012(8) Uani 0.5 1 d . U P . .
O26 O 0.617(5) 0.988(5) 1.014(2) 0.054(15) Uani 0.5 1 d . U P . .

loop_
_atom_site_aniso_label
_atom_site_aniso_U_11
_atom_site_aniso_U_22
_atom_site_aniso_U_33
_atom_site_aniso_U_23
_atom_site_aniso_U_13
_atom_site_aniso_U_12
C1 0.036(9) 0.036(9) 0.036(9) 0.0000(14) 0.0000(14) 0.0001(14)
C2 0.023(8) 0.023(8) 0.023(8) 0.0001(14) -0.0001(14) -0.0001(14)
C3 0.026(8) 0.026(8) 0.026(8) 0.0002(14) 0.0000(14) 0.0000(14)
C4 0.023(8) 0.023(8) 0.023(8) 0.0000(14) 0.0002(14) 0.0001(14)
C5 0.023(8) 0.023(8) 0.024(8) -0.0001(14) 0.0000(14) 0.0001(14)
C6 0.051(11) 0.051(11) 0.051(11) 0.0001(14) -0.0001(14) 0.0000(14)
C7 0.020(7) 0.020(7) 0.020(7) 0.0001(14) 0.0000(14) 0.0002(14)
C8 0.035(9) 0.035(9) 0.035(9) -0.0001(14) -0.0001(14) 0.0001(14)
N1 0.027(7) 0.027(7) 0.027(7) -0.0001(14) -0.0002(14) 0.0000(14)
N2 0.017(6) 0.017(6) 0.017(6) 0.0001(14) 0.0001(14) 0.0001(14)
N3 0.029(7) 0.029(7) 0.029(7) 0.0001(14) 0.0000(14) -0.0002(14)
N4 0.020(6) 0.021(6) 0.021(6) -0.0002(14) -0.0001(14) -0.0002(14)
N5 0.023(7) 0.023(7) 0.024(7) 0.0000(14) 0.0001(14) 0.0000(14)
N6 0.029(7) 0.029(7) 0.029(7) 0.0000(14) -0.0001(14) 0.0000(14)
N7 0.027(7) 0.027(7) 0.027(7) 0.0000(14) 0.0001(14) -0.0001(14)
N8 0.025(6) 0.025(6) 0.025(6) -0.0001(14) -0.0001(14) 0.0001(14)
N9 0.030(7) 0.029(7) 0.030(7) 0.0000(14) 0.0001(14) 0.0000(14)
N10 0.036(18) 0.033(17) 0.034(17) 0.002(14) 0.013(16) 0.008(16)
N11 0.005(12) 0.035(18) 0.029(15) 0.004(13) 0.000(11) 0.005(12)
N12 0.020(6) 0.020(6) 0.021(6) 0.0000(14) 0.0000(14) 0.0000(14)
O1 0.040(7) 0.041(7) 0.042(7) 0.000(3) 0.000(3) 0.001(3)
O2 0.057(9) 0.057(9) 0.057(9) -0.0002(14) -0.0001(14) 0.0004(14)
O3 0.038(7) 0.038(7) 0.038(7) -0.0002(14) 0.0003(14) -0.0004(14)
O4 0.046(19) 0.09(3) 0.09(3) 0.06(2) 0.036(18) 0.05(2)
O5 0.042(7) 0.043(7) 0.042(7) 0.000(3) 0.002(3) -0.001(3)
O6 0.067(10) 0.066(10) 0.066(10) 0.001(3) 0.000(3) 0.000(3)
O7 0.07(3) 0.10(3) 0.07(2) 0.04(2) 0.04(2) 0.06(2)
O8 0.035(18) 0.05(2) 0.09(3) 0.031(19) -0.025(18) -0.031(15)
O9 0.054(8) 0.052(8) 0.053(8) -0.001(3) 0.000(3) 0.000(3)
O10 0.07(2) 0.05(2) 0.08(2) 0.026(17) -0.030(19) -0.043(17)
O11 0.044(8) 0.045(8) 0.044(8) 0.000(3) -0.002(3) 0.001(3)
O12 0.033(4) 0.033(4) 0.035(5) 0.000(2) 0.000(2) 0.000(3)
O13 0.010(8) 0.010(8) 0.011(8) 0.0001(14) 0.0000(14) 0.0001(14)
O14 0.059(8) 0.059(8) 0.059(8) -0.0003(14) 0.0002(14) -0.0003(14)
O15 0.07(3) 0.12(4) 0.07(2) -0.07(2) -0.05(2) 0.08(3)
O16 0.012(11) 0.012(11) 0.08(3) 0.004(13) -0.004(13) -0.004(13)
O17 0.038(18) 0.07(2) 0.053(19) -0.030(17) -0.017(15) 0.031(17)
O18 0.051(8) 0.051(8) 0.051(8) 0.0001(14) 0.0003(14) 0.0003(14)
O19 0.064(9) 0.064(9) 0.064(9) 0.0003(14) -0.0003(14) -0.0002(14)
O20 0.002(7) 0.002(7) 0.002(7) 0.0001(14) 0.0001(14) -0.0002(14)
O21 0.049(8) 0.049(8) 0.049(8) -0.0002(14) 0.0003(14) -0.0002(14)
O24 0.014(9) 0.014(9) 0.014(9) 0.0000(14) -0.0001(14) 0.0001(14)
O25 0.036(12) 0.036(12) 0.036(12) 0.0000(14) 0.0000(14) 0.0000(14)
P1 0.0066(15) 0.0066(15) 0.008(2) 0.0000(9) 0.0000(9) 0.0006(14)
Cl1 0.031(4) 0.031(4) 0.087(11) -0.014(5) 0.014(5) 0.001(6)
V1 0.061(13) 0.056(12) 0.20(3) -0.003(15) 0.044(18) 0.014(12)
V2 0.053(12) 0.108(19) 0.12(2) 0.035(19) 0.017(12) -0.006(13)
Cu1 0.035(3) 0.013(2) 0.064(3) 0.000(2) -0.002(2) 0.003(2)
Cu2 0.024(3) 0.032(3) 0.060(3) 0.003(2) -0.005(2) -0.009(2)
Cu3 0.029(3) 0.029(3) 0.082(4) -0.010(3) -0.005(3) 0.023(2)
Cu4 0.035(3) 0.024(3) 0.059(3) -0.004(2) -0.009(2) 0.017(2)
Cu5 0.025(3) 0.028(3) 0.073(4) -0.002(2) 0.004(2) -0.0066(19)
Cu6 0.041(3) 0.020(2) 0.074(4) 0.002(2) 0.004(3) 0.007(3)
Mo1 0.0226(17) 0.0226(17) 0.087(4) 0.008(2) -0.008(2) -0.012(2)
Mo2 0.0249(18) 0.0193(17) 0.069(2) -0.0047(17) -0.0036(17) 0.0164(13)
Mo3 0.0215(15) 0.0215(15) 0.057(3) -0.0038(17) 0.0038(17) -0.0126(19)
Mo4 0.036(2) 0.0262(17) 0.044(2) -0.0102(15) -0.0031(17) -0.0080(15)
Mo5 0.0302(19) 0.041(2) 0.046(2) 0.0032(18) 0.0151(16) 0.0015(17)
Mo6 0.042(2) 0.0300(19) 0.058(2) 0.0171(17) 0.0062(19) 0.0161(17)
Mo7 0.036(2) 0.0283(19) 0.058(2) -0.0012(17) -0.0255(17) 0.0053(15)
O23 0.012(8) 0.012(8) 0.012(8) -0.0001(14) 0.0002(14) 0.0001(14)
O26 0.054(15) 0.054(15) 0.054(15) 0.0000(14) -0.0001(14) 0.0000(14)

loop_
_atom_type_symbol
_atom_type_description
_atom_type_scat_dispersion_real
_atom_type_scat_dispersion_imag
_atom_type_scat_source
C C 0.0033 0.0016 'International Tables Vol C Tables 4.2.6.8 and 6.1.1.4'
N N 0.0061 0.0033 'International Tables Vol C Tables 4.2.6.8 and 6.1.1.4'
O O 0.0106 0.0060 'International Tables Vol C Tables 4.2.6.8 and 6.1.1.4'
P P 0.1023 0.0942 'International Tables Vol C Tables 4.2.6.8 and 6.1.1.4'
Cl Cl 0.1484 0.1585 'International Tables Vol C Tables 4.2.6.8 and 6.1.1.4'
V V 0.3005 0.5294 'International Tables Vol C Tables 4.2.6.8 and 6.1.1.4'
Cu Cu 0.3201 1.2651 'International Tables Vol C Tables 4.2.6.8 and 6.1.1.4'
Mo Mo -1.6832 0.6857 'International Tables Vol C Tables 4.2.6.8 and 6.1.1.4'
V V 0.3005 0.5294 'International Tables Vol C Tables 4.2.6.8 and 6.1.1.4'
H H 0.0000 0.0000 'International Tables Vol C Tables 4.2.6.8 and 6.1.1.4'

loop_
_geom_angle_atom_site_label_1
_geom_angle_atom_site_label_2
_geom_angle_atom_site_label_3
_geom_angle
_geom_angle_site_symmetry_1
_geom_angle_site_symmetry_3
_geom_angle_publ_flag
N9 C1 N3 110(4) . . ?
N9 C1 H1 125.1 . . ?
N3 C1 H1 125.1 . . ?
N6 C2 N9 116(3) . . ?
N6 C2 H2 121.8 . . ?
N9 C2 H2 121.8 . . ?
N11 C3 N10 114(3) . . ?
N11 C3 H3 123.0 . . ?
N10 C3 H3 123.0 . . ?
N10 C4 N4 111(3) . . ?
N10 C4 H4 124.6 . . ?
N4 C4 H4 124.6 . . ?
N8 C5 N7 114(3) . . ?
N8 C5 H5 123.2 . . ?
N7 C5 H5 123.2 . . ?
N1 C6 N8 105(4) . . ?
N1 C6 H6 127.3 . . ?
N8 C6 H6 127.3 . . ?
N2 C7 N12 111(3) . . ?
N2 C7 H7 124.3 . . ?
N12 C7 H7 124.3 . . ?
N5 C8 N12 112(4) . . ?
N5 C8 H8 124.2 . . ?
N12 C8 H8 124.2 . . ?
C6 N1 N7 113(3) . . ?
C6 N1 Cu3 126(3) . . ?
N7 N1 Cu3 121(3) . . ?
C7 N2 N5 106(3) . . ?
C7 N2 Cu2 128(2) . 6_457 ?
N5 N2 Cu2 126(2) . 6_457 ?
C1 N3 N6 108(3) . . ?
C1 N3 Cu5 128(3) . . ?
N6 N3 Cu5 124(2) . . ?
C4 N4 N11 108(3) . . ?
C4 N4 Cu2 128(2) . . ?
N11 N4 Cu2 123(2) . . ?
C8 N5 N2 110(3) . . ?
C8 N5 Cu3 129(3) . 6_557 ?
N2 N5 Cu3 121(2) . 6_557 ?
C2 N6 N3 103(3) . . ?
C2 N6 Cu4 129(3) . . ?
N3 N6 Cu4 128(2) . . ?
C5 N7 N1 102(3) . . ?
C5 N7 Cu5 126(3) . 6_457 ?
N1 N7 Cu5 131(3) . 6_457 ?
C5 N8 C6 106(3) . . ?
C5 N8 Cu6 129(3) . . ?
C6 N8 Cu6 125(3) . . ?
C2 N9 C1 103(3) . . ?
C2 N9 Cu1 129(3) . . ?
C1 N9 Cu1 127(3) . . ?
C4 N10 C3 104(3) . . ?
C4 N10 Cu6 128(3) . . ?
C3 N10 Cu6 127(3) . . ?
C3 N11 N4 102(3) . . ?
C3 N11 Cu4 127(2) . 6_467 ?
N4 N11 Cu4 130(3) . 6_467 ?
C7 N12 C8 101(3) . . ?
C7 N12 Cu1 128(2) . . ?
C8 N12 Cu1 131(3) . . ?
Mo3 O2 Mo6 138(2) . . ?
Mo3 O2 V1 97.1(18) . . ?
Mo6 O2 V1 96.5(18) . . ?
Mo2 O3 V2 101.2(16) . . ?
Mo2 O3 Mo7 138.0(17) . . ?
V2 O3 Mo7 95.1(15) . . ?
Mo4 O4 Mo1 140(3) . . ?
Mo4 O4 V2 100.9(16) . 6_557 ?
Mo1 O4 V2 92.2(16) . 6_557 ?
Mo7 O7 Mo4 140(2) . . ?
Mo2 O8 Mo5 141(2) . 6_557 ?
Mo2 O8 V1 96.3(18) . . ?
Mo5 O8 V1 95.3(16) 6_557 . ?
Mo5 O10 Mo4 139(2) . . ?
P1 O13 O24 54(2) . . ?
P1 O13 O23 54.4(17) . . ?
O24 O13 O23 93(3) . . ?
P1 O13 Mo6 127(2) . . ?
O24 O13 Mo6 73(2) . . ?
O23 O13 Mo6 138(3) . . ?
P1 O13 Mo2 124.2(19) . . ?
O24 O13 Mo2 137(3) . . ?
O23 O13 Mo2 69.8(18) . . ?
Mo6 O13 Mo2 93.6(14) . . ?
Mo7 O14 Mo6 140.6(19) . . ?
Mo6 O15 Mo5 141(2) . . ?
Mo3 O17 Mo5 138.6(18) . . ?
Mo3 O17 V1 96.3(16) . 6_557 ?
Mo5 O17 V1 99.5(18) . 6_557 ?
V2 O18 Mo7 95.9(16) . . ?
V2 O18 Mo1 100.1(16) . . ?
Mo7 O18 Mo1 137(2) . . ?
Mo2 O19 Mo4 138(2) . 6_557 ?
Mo2 O19 V2 94.0(16) . . ?
Mo4 O19 V2 99.5(17) 6_557 . ?
P1 O20 O20 56.1(13) . 6_557 ?
P1 O20 O23 55.0(17) . 6_557 ?
O20 O20 O23 91(3) 6_557 6_557 ?
P1 O20 Mo1 125.0(18) . . ?
O20 O20 Mo1 68.8(8) 6_557 . ?
O23 O20 Mo1 132(3) 6_557 . ?
P1 O20 Mo7 122.7(19) . . ?
O20 O20 Mo7 134(3) 6_557 . ?
O23 O20 Mo7 127(2) 6_557 . ?
Mo1 O20 Mo7 94.7(12) . . ?
Mo2 O21 Mo6 138.2(19) . . ?
Mo2 O21 V1 98.0(16) . . ?
Mo6 O21 V1 95.7(16) . . ?
P1 O24 O13 57(2) . . ?
P1 O24 O24 53.6(16) . 6_557 ?
O13 O24 O24 89(3) . 6_557 ?
P1 O24 O23 57(2) . 6_557 ?
O13 O24 O23 93(3) . 6_557 ?
O24 O24 O23 93(3) 6_557 6_557 ?
P1 O24 Mo3 123(2) . . ?
O13 O24 Mo3 127(3) . . ?
O24 O24 Mo3 69.7(9) 6_557 . ?
O23 O24 Mo3 134(3) 6_557 . ?
P1 O24 Mo5 127(2) . . ?
O13 O24 Mo5 134(3) . . ?
O24 O24 Mo5 134(4) 6_557 . ?
O23 O24 Mo5 71(2) 6_557 . ?
Mo3 O24 Mo5 90.6(14) . . ?
P1 O24 Mo6 125(2) . . ?
O13 O24 Mo6 68(2) . . ?
O24 O24 Mo6 130(4) 6_557 . ?
O23 O24 Mo6 130(2) 6_557 . ?
Mo3 O24 Mo6 89.9(14) . . ?
Mo5 O24 Mo6 89.8(13) . . ?
V2 O25 Cu6 137(3) . . ?
O24 P1 O24 73(3) 6_557 . ?
O24 P1 O13 68(2) 6_557 6_557 ?
O24 P1 O13 106(3) . 6_557 ?
O24 P1 O13 106(3) 6_557 . ?
O24 P1 O13 68(2) . . ?
O13 P1 O13 174(3) 6_557 . ?
O24 P1 O23 70(2) 6_557 . ?
O24 P1 O23 114(3) . . ?
O13 P1 O23 108.4(19) 6_557 . ?
O13 P1 O23 71.9(19) . . ?
O24 P1 O23 114(3) 6_557 6_557 ?
O24 P1 O23 70(2) . 6_557 ?
O13 P1 O23 71.9(19) 6_557 6_557 ?
O13 P1 O23 108.4(19) . 6_557 ?
O23 P1 O23 175(4) . 6_557 ?
O24 P1 O20 177(2) 6_557 . ?
O24 P1 O20 109.7(19) . . ?
O13 P1 O20 112(2) 6_557 . ?
O13 P1 O20 74(2) . . ?
O23 P1 O20 107(2) . . ?
O23 P1 O20 69(2) 6_557 . ?
O24 P1 O20 109.7(19) 6_557 6_557 ?
O24 P1 O20 177(2) . 6_557 ?
O13 P1 O20 74(2) 6_557 6_557 ?
O13 P1 O20 112(2) . 6_557 ?
O23 P1 O20 69(2) . 6_557 ?
O23 P1 O20 107(2) 6_557 6_557 ?
O20 P1 O20 68(3) . 6_557 ?
Cu2 Cl1 Cu2 174.3(6) 6_467 . ?
Cu2 Cl1 Cu3 78.6(2) 6_467 6_567 ?
Cu2 Cl1 Cu3 106.2(3) . 6_567 ?
Cu2 Cl1 Cu3 106.2(3) 6_467 1_565 ?
Cu2 Cl1 Cu3 78.6(2) . 1_565 ?
Cu3 Cl1 Cu3 69.5(4) 6_567 1_565 ?
O26 V1 O17 108(3) . 6_557 ?
O26 V1 O2 113(3) . . ?
O17 V1 O2 81.5(16) 6_557 . ?
O26 V1 O21 118(3) . . ?
O17 V1 O21 133.6(19) 6_557 . ?
O2 V1 O21 82.9(17) . . ?
O26 V1 O8 114(3) . . ?
O17 V1 O8 80.5(16) 6_557 . ?
O2 V1 O8 133(2) . . ?
O21 V1 O8 79.2(16) . . ?
O26 V1 Mo3 117(3) . . ?
O17 V1 Mo3 41.2(10) 6_557 . ?
O2 V1 Mo3 40.4(11) . . ?
O21 V1 Mo3 112.4(14) . . ?
O8 V1 Mo3 111.1(14) . . ?
O26 V1 Mo6 123(3) . . ?
O17 V1 Mo6 112.3(13) 6_557 . ?
O2 V1 Mo6 41.4(12) . . ?
O21 V1 Mo6 41.6(11) . . ?
O8 V1 Mo6 110.6(14) . . ?
Mo3 V1 Mo6 76.0(6) . . ?
O26 V1 Mo2 124(3) . . ?
O17 V1 Mo2 110.3(14) 6_557 . ?
O2 V1 Mo2 112.1(15) . . ?
O21 V1 Mo2 39.8(10) . . ?
O8 V1 Mo2 39.4(10) . . ?
Mo3 V1 Mo2 119.5(7) . . ?
Mo6 V1 Mo2 75.7(7) . . ?
O26 V1 Mo5 116(3) . 6_557 ?
O17 V1 Mo5 39.7(11) 6_557 6_557 ?
O2 V1 Mo5 111.8(14) . 6_557 ?
O21 V1 Mo5 111.1(13) . 6_557 ?
O8 V1 Mo5 40.9(10) . 6_557 ?
Mo3 V1 Mo5 75.5(6) . 6_557 ?
Mo6 V1 Mo5 120.9(7) . 6_557 ?
Mo2 V1 Mo5 75.2(6) . 6_557 ?
O25 V2 O3 114(3) . . ?
O25 V2 O18 112(3) . . ?
O3 V2 O18 85.4(16) . . ?
O25 V2 O19 117(3) . . ?
O3 V2 O19 78.4(16) . . ?
O18 V2 O19 131(2) . . ?
O25 V2 O4 117(3) . 6_557 ?
O3 V2 O4 129(2) . 6_557 ?
O18 V2 O4 81.1(17) . 6_557 ?
O19 V2 O4 74.9(15) . 6_557 ?
O25 V2 Mo7 118(2) . . ?
O3 V2 Mo7 43.3(10) . . ?
O18 V2 Mo7 42.3(11) . . ?
O19 V2 Mo7 111.3(13) . . ?
O4 V2 Mo7 111.6(15) 6_557 . ?
O25 V2 Mo2 122(3) . . ?
O3 V2 Mo2 39.2(10) . . ?
O18 V2 Mo2 112.8(14) . . ?
O19 V2 Mo2 39.3(11) . . ?
O4 V2 Mo2 104.8(15) 6_557 . ?
Mo7 V2 Mo2 76.9(5) . . ?
O25 V2 Mo1 120(3) . . ?
O3 V2 Mo1 112.8(14) . . ?
O18 V2 Mo1 40.2(11) . . ?
O19 V2 Mo1 106.8(14) . . ?
O4 V2 Mo1 40.9(10) 6_557 . ?
Mo7 V2 Mo1 76.5(7) . . ?
Mo2 V2 Mo1 117.1(7) . . ?
O25 V2 Mo4 124(2) . 6_557 ?
O3 V2 Mo4 106.9(14) . 6_557 ?
O18 V2 Mo4 108.4(14) . 6_557 ?
O19 V2 Mo4 38.3(11) . 6_557 ?
O4 V2 Mo4 36.6(10) 6_557 6_557 ?
Mo7 V2 Mo4 118.1(7) . 6_557 ?
Mo2 V2 Mo4 72.0(6) . 6_557 ?
Mo1 V2 Mo4 72.5(6) . 6_557 ?
N12 Cu1 N9 175.8(12) . . ?
N2 Cu2 N4 157.4(12) 6_567 . ?
N2 Cu2 Cl1 100.9(9) 6_567 . ?
N4 Cu2 Cl1 101.7(9) . . ?
N5 Cu3 N1 153.3(13) 6_557 . ?
N5 Cu3 Cl1 102.7(9) 6_557 1_545 ?
N1 Cu3 Cl1 103.6(10) . 1_545 ?
N6 Cu4 N11 163.7(13) . 6_467 ?
N3 Cu5 N7 164.7(13) . 6_567 ?
N8 Cu6 N10 177.8(13) . . ?
N8 Cu6 O26 97(2) . 6_457 ?
N10 Cu6 O26 85(2) . 6_457 ?
N8 Cu6 O25 93.5(17) . . ?
N10 Cu6 O25 87.5(18) . . ?
O26 Cu6 O25 103(2) 6_457 . ?
O16 Mo1 O4 102.1(15) . . ?
O16 Mo1 O4 102.1(15) . 6_557 ?
O4 Mo1 O4 156(3) . 6_557 ?
O16 Mo1 O18 101.2(10) . 6_557 ?
O4 Mo1 O18 86.4(14) . 6_557 ?
O4 Mo1 O18 88.9(13) 6_557 6_557 ?
O16 Mo1 O18 101.2(10) . . ?
O4 Mo1 O18 88.9(13) . . ?
O4 Mo1 O18 86.4(14) 6_557 . ?
O18 Mo1 O18 158(2) 6_557 . ?
O16 Mo1 O20 158.8(8) . 6_557 ?
O4 Mo1 O20 92.7(17) . 6_557 ?
O4 Mo1 O20 63.9(16) 6_557 6_557 ?
O18 Mo1 O20 64.5(14) 6_557 6_557 ?
O18 Mo1 O20 94.0(14) . 6_557 ?
O16 Mo1 O20 158.8(8) . . ?
O4 Mo1 O20 63.9(16) . . ?
O4 Mo1 O20 92.7(17) 6_557 . ?
O18 Mo1 O20 94.0(14) 6_557 . ?
O18 Mo1 O20 64.5(14) . . ?
O20 Mo1 O20 42.3(16) 6_557 . ?
O16 Mo1 V2 103.8(5) . 6_557 ?
O4 Mo1 V2 46.8(11) . 6_557 ?
O4 Mo1 V2 125.7(11) 6_557 6_557 ?
O18 Mo1 V2 39.7(11) 6_557 6_557 ?
O18 Mo1 V2 132.7(12) . 6_557 ?
O20 Mo1 V2 75.6(10) 6_557 6_557 ?
O20 Mo1 V2 78.8(10) . 6_557 ?
O16 Mo1 V2 103.8(5) . . ?
O4 Mo1 V2 125.7(11) . . ?
O4 Mo1 V2 46.8(11) 6_557 . ?
O18 Mo1 V2 132.7(12) 6_557 . ?
O18 Mo1 V2 39.7(11) . . ?
O20 Mo1 V2 78.8(10) 6_557 . ?
O20 Mo1 V2 75.6(10) . . ?
V2 Mo1 V2 152.5(9) 6_557 . ?
O1 Mo2 O19 102.0(16) . . ?
O1 Mo2 O8 101.7(16) . . ?
O19 Mo2 O8 88.7(15) . . ?
O1 Mo2 O3 101.6(14) . . ?
O19 Mo2 O3 86.3(14) . . ?
O8 Mo2 O3 156.7(16) . . ?
O1 Mo2 O21 99.8(15) . . ?
O19 Mo2 O21 158.2(17) . . ?
O8 Mo2 O21 86.5(15) . . ?
O3 Mo2 O21 89.8(13) . . ?
O1 Mo2 O13 158.1(13) . . ?
O19 Mo2 O13 95.5(15) . . ?
O8 Mo2 O13 91.6(16) . . ?
O3 Mo2 O13 66.3(13) . . ?
O21 Mo2 O13 63.4(14) . . ?
O1 Mo2 O23 159.4(13) . . ?
O19 Mo2 O23 64.1(16) . . ?
O8 Mo2 O23 64.6(15) . . ?
O3 Mo2 O23 92.8(13) . . ?
O21 Mo2 O23 94.8(14) . . ?
O13 Mo2 O23 42.4(12) . . ?
O1 Mo2 V2 104.9(12) . . ?
O19 Mo2 V2 46.7(12) . . ?
O8 Mo2 V2 131.6(11) . . ?
O3 Mo2 V2 39.6(10) . . ?
O21 Mo2 V2 126.8(12) . . ?
O13 Mo2 V2 77.9(11) . . ?
O23 Mo2 V2 77.2(12) . . ?
O1 Mo2 V1 103.9(12) . . ?
O19 Mo2 V1 129.8(14) . . ?
O8 Mo2 V1 44.3(12) . . ?
O3 Mo2 V1 128.4(11) . . ?
O21 Mo2 V1 42.2(12) . . ?
O13 Mo2 V1 73.8(11) . . ?
O23 Mo2 V1 77.6(12) . . ?
V2 Mo2 V1 150.9(6) . . ?
O12 Mo3 O2 100.8(12) . 6_557 ?
O12 Mo3 O2 100.8(11) . . ?
O2 Mo3 O2 158(2) 6_557 . ?
O12 Mo3 O17 101.7(12) . 6_557 ?
O2 Mo3 O17 90.5(14) 6_557 6_557 ?
O2 Mo3 O17 85.1(15) . 6_557 ?
O12 Mo3 O17 101.7(12) . . ?
O2 Mo3 O17 85.1(15) 6_557 . ?
O2 Mo3 O17 90.5(14) . . ?
O17 Mo3 O17 157(2) 6_557 . ?
O12 Mo3 O24 159.7(9) . 6_557 ?
O2 Mo3 O24 66.0(15) 6_557 6_557 ?
O2 Mo3 O24 93.1(16) . 6_557 ?
O17 Mo3 O24 64.5(15) 6_557 6_557 ?
O17 Mo3 O24 92.8(16) . 6_557 ?
O12 Mo3 O24 159.7(9) . . ?
O2 Mo3 O24 93.1(15) 6_557 . ?
O2 Mo3 O24 66.0(15) . . ?
O17 Mo3 O24 92.8(16) 6_557 . ?
O17 Mo3 O24 64.5(15) . . ?
O24 Mo3 O24 40.6(19) 6_557 . ?
O12 Mo3 V1 104.3(5) . 6_557 ?
O2 Mo3 V1 42.6(12) 6_557 6_557 ?
O2 Mo3 V1 130.0(12) . 6_557 ?
O17 Mo3 V1 129.5(11) 6_557 6_557 ?
O17 Mo3 V1 42.6(12) . 6_557 ?
O24 Mo3 V1 76.9(12) 6_557 6_557 ?
O24 Mo3 V1 76.2(11) . 6_557 ?
O12 Mo3 V1 104.3(5) . . ?
O2 Mo3 V1 130.0(12) 6_557 . ?
O2 Mo3 V1 42.6(13) . . ?
O17 Mo3 V1 42.6(12) 6_557 . ?
O17 Mo3 V1 129.5(11) . . ?
O24 Mo3 V1 76.2(11) 6_557 . ?
O24 Mo3 V1 76.9(12) . . ?
V1 Mo3 V1 151.3(10) 6_557 . ?
O9 Mo4 O4 103.2(19) . . ?
O9 Mo4 O7 103.7(18) . . ?
O4 Mo4 O7 87.4(14) . . ?
O9 Mo4 O10 100.0(16) . . ?
O4 Mo4 O10 156.3(19) . . ?
O7 Mo4 O10 91.9(16) . . ?
O9 Mo4 O19 100.3(16) . 6_557 ?
O4 Mo4 O19 84.7(14) . 6_557 ?
O7 Mo4 O19 155.8(17) . 6_557 ?
O10 Mo4 O19 86.4(15) . 6_557 ?
O9 Mo4 O23 158.8(15) . 6_557 ?
O4 Mo4 O23 90.5(18) . 6_557 ?
O7 Mo4 O23 93.0(17) . 6_557 ?
O10 Mo4 O23 65.8(15) . 6_557 ?
O19 Mo4 O23 64.4(15) 6_557 6_557 ?
O9 Mo4 V2 105.1(12) . 6_557 ?
O4 Mo4 V2 42.4(11) . 6_557 ?
O7 Mo4 V2 126.4(11) . 6_557 ?
O10 Mo4 V2 125.6(11) . 6_557 ?
O19 Mo4 V2 42.3(12) 6_557 6_557 ?
O23 Mo4 V2 74.2(10) 6_557 6_557 ?
O5 Mo5 O10 99.0(16) . . ?
O5 Mo5 O15 103.0(18) . . ?
O10 Mo5 O15 91.2(17) . . ?
O5 Mo5 O17 104.2(15) . . ?
O10 Mo5 O17 156.1(17) . . ?
O15 Mo5 O17 89.0(14) . . ?
O5 Mo5 O8 103.6(16) . 6_557 ?
O10 Mo5 O8 84.7(13) . 6_557 ?
O15 Mo5 O8 153.4(19) . 6_557 ?
O17 Mo5 O8 84.6(14) . 6_557 ?
O5 Mo5 O24 161.7(15) . . ?
O10 Mo5 O24 94.3(16) . . ?
O15 Mo5 O24 64.0(16) . . ?
O17 Mo5 O24 64.5(14) . . ?
O8 Mo5 O24 90.0(16) 6_557 . ?
O5 Mo5 V1 106.6(11) . 6_557 ?
O10 Mo5 V1 126.1(11) . 6_557 ?
O15 Mo5 V1 126.2(10) . 6_557 ?
O17 Mo5 V1 40.8(11) . 6_557 ?
O8 Mo5 V1 43.9(11) 6_557 6_557 ?
O24 Mo5 V1 74.8(11) . 6_557 ?
O6 Mo6 O15 104(2) . . ?
O6 Mo6 O14 100.4(17) . . ?
O15 Mo6 O14 87.6(17) . . ?
O6 Mo6 O21 100.2(16) . . ?
O15 Mo6 O21 155.4(18) . . ?
O14 Mo6 O21 88.6(15) . . ?
O6 Mo6 O2 104.2(17) . . ?
O15 Mo6 O2 88.6(15) . . ?
O14 Mo6 O2 155.3(15) . . ?
O21 Mo6 O2 84.8(14) . . ?
O6 Mo6 O13 157.2(17) . . ?
O15 Mo6 O13 93.1(19) . . ?
O14 Mo6 O13 65.4(14) . . ?
O21 Mo6 O13 63.4(14) . . ?
O2 Mo6 O13 90.5(14) . . ?
O6 Mo6 O24 163.4(17) . . ?
O15 Mo6 O24 64.1(17) . . ?
O14 Mo6 O24 91.4(14) . . ?
O21 Mo6 O24 91.7(14) . . ?
O2 Mo6 O24 65.1(14) . . ?
O13 Mo6 O24 39.4(12) . . ?
O6 Mo6 V1 104.9(14) . . ?
O15 Mo6 V1 127.3(11) . . ?
O14 Mo6 V1 127.9(11) . . ?
O21 Mo6 V1 42.8(11) . . ?
O2 Mo6 V1 42.1(12) . . ?
O13 Mo6 V1 74.4(10) . . ?
O24 Mo6 V1 76.2(11) . . ?
O11 Mo7 O14 103.2(15) . . ?
O11 Mo7 O7 101.1(17) . . ?
O14 Mo7 O7 90.0(17) . . ?
O11 Mo7 O18 100.3(15) . . ?
O14 Mo7 O18 156.3(15) . . ?
O7 Mo7 O18 88.7(15) . . ?
O11 Mo7 O3 102.6(14) . . ?
O14 Mo7 O3 88.7(14) . . ?
O7 Mo7 O3 156.0(16) . . ?
O18 Mo7 O3 83.1(12) . . ?
O11 Mo7 O20 157.3(14) . . ?
O14 Mo7 O20 95.2(14) . . ?
O7 Mo7 O20 65.3(14) . . ?
O18 Mo7 O20 62.9(13) . . ?
O3 Mo7 O20 91.0(12) . . ?
O11 Mo7 V2 101.8(11) . . ?
O14 Mo7 V2 128.1(12) . . ?
O7 Mo7 V2 128.2(12) . . ?
O18 Mo7 V2 41.8(11) . . ?
O3 Mo7 V2 41.6(10) . . ?
O20 Mo7 V2 76.3(9) . . ?
P1 O23 O24 53.0(19) . 6_557 ?
P1 O23 O20 56.2(18) . 6_557 ?
O24 O23 O20 91(3) 6_557 6_557 ?
P1 O23 O13 53.7(17) . . ?
O24 O23 O13 85(3) 6_557 . ?
O20 O23 O13 92(3) 6_557 . ?
P1 O23 Mo4 128(2) . 6_557 ?
O24 O23 Mo4 133(2) 6_557 6_557 ?
O20 O23 Mo4 72.2(19) 6_557 6_557 ?
O13 O23 Mo4 137(3) . 6_557 ?
P1 O23 Mo2 122(2) . . ?
O24 O23 Mo2 128(3) 6_557 . ?
O20 O23 Mo2 132(3) 6_557 . ?
O13 O23 Mo2 67.8(17) . . ?
Mo4 O23 Mo2 92.8(14) 6_557 . ?
V1 O26 Cu6 152(4) . 6_567 ?

loop_
_geom_bond_atom_site_label_1
_geom_bond_atom_site_label_2
_geom_bond_distance
_geom_bond_site_symmetry_2
_geom_bond_publ_flag
C1 N9 1.38(5) . ?
C1 N3 1.37(5) . ?
C1 H1 0.9300 . ?
C2 N6 1.33(5) . ?
C2 N9 1.34(5) . ?
C2 H2 0.9300 . ?
C3 N11 1.33(5) . ?
C3 N10 1.32(5) . ?
C3 H3 0.9300 . ?
C4 N10 1.30(5) . ?
C4 N4 1.33(5) . ?
C4 H4 0.9300 . ?
C5 N8 1.32(5) . ?
C5 N7 1.37(5) . ?
C5 H5 0.9300 . ?
C6 N1 1.34(6) . ?
C6 N8 1.42(6) . ?
C6 H6 0.9300 . ?
C7 N2 1.30(4) . ?
C7 N12 1.41(4) . ?
C7 H7 0.9300 . ?
C8 N5 1.25(5) . ?
C8 N12 1.41(5) . ?
C8 H8 0.9300 . ?
N1 N7 1.37(4) . ?
N1 Cu3 1.91(3) . ?
N2 N5 1.40(4) . ?
N2 Cu2 1.87(3) 6_457 ?
N3 N6 1.43(4) . ?
N3 Cu5 1.84(3) . ?
N4 N11 1.37(3) . ?
N4 Cu2 1.93(3) . ?
N5 Cu3 1.88(3) 6_557 ?
N6 Cu4 1.83(3) . ?
N7 Cu5 1.87(3) 6_457 ?
N8 Cu6 1.90(3) . ?
N9 Cu1 1.87(3) . ?
N10 Cu6 1.91(3) . ?
N11 Cu4 1.89(3) 6_467 ?
N12 Cu1 1.88(3) . ?
O1 Mo2 1.65(3) . ?
O2 Mo3 1.88(4) . ?
O2 Mo6 1.94(4) . ?
O2 V1 1.96(4) . ?
O3 Mo2 1.89(3) . ?
O3 V2 1.91(4) . ?
O3 Mo7 1.97(3) . ?
O4 Mo4 1.91(3) . ?
O4 Mo1 1.94(3) . ?
O4 V2 2.16(4) 6_557 ?
O5 Mo5 1.65(3) . ?
O6 Mo6 1.64(4) . ?
O7 Mo7 1.88(3) . ?
O7 Mo4 1.90(3) . ?
O8 Mo2 1.87(3) . ?
O8 Mo5 1.94(3) 6_557 ?
O8 V1 2.06(4) . ?
O9 Mo4 1.67(3) . ?
O10 Mo5 1.87(3) . ?
O10 Mo4 1.92(3) . ?
O11 Mo7 1.65(3) . ?
O12 Mo3 1.65(4) . ?
O13 P1 1.52(4) . ?
O13 O24 1.68(5) . ?
O13 O23 1.80(5) . ?
O13 Mo6 2.45(4) . ?
O13 Mo2 2.47(4) . ?
O14 Mo7 1.84(4) . ?
O14 Mo6 1.92(4) . ?
O15 Mo6 1.86(3) . ?
O15 Mo5 1.91(3) . ?
O16 Mo1 1.68(3) . ?
O17 Mo3 1.91(3) . ?
O17 Mo5 1.92(3) . ?
O17 V1 1.96(4) 6_557 ?
O18 V2 1.92(4) . ?
O18 Mo7 1.94(3) . ?
O18 Mo1 1.94(3) . ?
O19 Mo2 1.86(4) . ?
O19 Mo4 1.97(4) 6_557 ?
O19 V2 2.14(5) . ?
O20 P1 1.56(3) . ?
O20 O20 1.74(7) 6_557 ?
O20 O23 1.75(5) 6_557 ?
O20 Mo1 2.41(3) . ?
O20 Mo7 2.49(4) . ?
O21 Mo2 1.89(3) . ?
O21 Mo6 1.94(3) . ?
O21 V1 1.99(4) . ?
O24 P1 1.47(4) . ?
O24 O24 1.75(8) 6_557 ?
O24 O23 1.74(6) 6_557 ?
O24 Mo3 2.52(4) . ?
O24 Mo5 2.51(4) . ?
O24 Mo6 2.53(4) . ?
O25 V2 1.56(6) . ?
O25 Cu6 2.33(5) . ?
P1 O24 1.47(4) 6_557 ?
P1 O13 1.52(4) 6_557 ?
P1 O23 1.54(4) . ?
P1 O23 1.54(4) 6_557 ?
P1 O20 1.56(3) 6_557 ?
Cl1 Cu2 2.717(5) 6_467 ?
Cl1 Cu2 2.717(5) . ?
Cl1 Cu3 2.753(13) 6_567 ?
Cl1 Cu3 2.753(13) 1_565 ?
V1 O26 1.59(7) . ?
V1 O17 1.96(4) 6_557 ?
V1 Mo3 2.88(2) . ?
V1 Mo6 2.91(3) . ?
V1 Mo2 2.93(2) . ?
V1 Mo5 2.96(3) 6_557 ?
V2 O4 2.16(4) 6_557 ?
V2 Mo7 2.86(3) . ?
V2 Mo2 2.93(3) . ?
V2 Mo1 2.96(3) . ?
V2 Mo4 3.14(3) 6_557 ?
Cu2 N2 1.87(3) 6_567 ?
Cu3 N5 1.88(3) 6_557 ?
Cu3 Cl1 2.753(13) 1_545 ?
Cu4 N11 1.89(3) 6_467 ?
Cu5 N7 1.87(3) 6_567 ?
Cu6 O26 2.06(7) 6_457 ?
Mo1 O4 1.94(3) 6_557 ?
Mo1 O18 1.94(3) 6_557 ?
Mo1 O20 2.41(3) 6_557 ?
Mo1 V2 2.96(3) 6_557 ?
Mo2 O23 2.50(4) . ?
Mo3 O2 1.88(4) 6_557 ?
Mo3 O17 1.91(3) 6_557 ?
Mo3 O24 2.52(4) 6_557 ?
Mo3 V1 2.88(2) 6_557 ?
Mo4 O19 1.97(4) 6_557 ?
Mo4 O23 2.43(4) 6_557 ?
Mo4 V2 3.14(3) 6_557 ?
Mo5 O8 1.94(3) 6_557 ?
Mo5 V1 2.96(3) 6_557 ?
O23 O24 1.74(6) 6_557 ?
O23 O20 1.75(5) 6_557 ?
O23 Mo4 2.43(4) 6_557 ?
O26 Cu6 2.06(7) 6_567 ?

loop_
_geom_torsion_atom_site_label_1
_geom_torsion_atom_site_label_2
_geom_torsion_atom_site_label_3
_geom_torsion_atom_site_label_4
_geom_torsion
_geom_torsion_site_symmetry_1
_geom_torsion_site_symmetry_2
_geom_torsion_site_symmetry_3
_geom_torsion_site_symmetry_4
_geom_torsion_publ_flag
N8 C6 N1 N7 -1(5) . . . . ?
N8 C6 N1 Cu3 -180(2) . . . . ?
N12 C7 N2 N5 5(4) . . . . ?
N12 C7 N2 Cu2 179(2) . . . 6_457 ?
N9 C1 N3 N6 0(4) . . . . ?
N9 C1 N3 Cu5 -171(2) . . . . ?
N10 C4 N4 N11 1(4) . . . . ?
N10 C4 N4 Cu2 -173(2) . . . . ?
N12 C8 N5 N2 -2(4) . . . . ?
N12 C8 N5 Cu3 174(2) . . . 6_557 ?
C7 N2 N5 C8 -2(4) . . . . ?
Cu2 N2 N5 C8 -176(2) 6_457 . . . ?
C7 N2 N5 Cu3 -179(2) . . . 6_557 ?
Cu2 N2 N5 Cu3 8(4) 6_457 . . 6_557 ?
N9 C2 N6 N3 0(4) . . . . ?
N9 C2 N6 Cu4 180(2) . . . . ?
C1 N3 N6 C2 0(4) . . . . ?
Cu5 N3 N6 C2 172(2) . . . . ?
C1 N3 N6 Cu4 180(3) . . . . ?
Cu5 N3 N6 Cu4 -8(4) . . . . ?
N8 C5 N7 N1 4(4) . . . . ?
N8 C5 N7 Cu5 176(2) . . . 6_457 ?
C6 N1 N7 C5 -1(4) . . . . ?
Cu3 N1 N7 C5 178(2) . . . . ?
C6 N1 N7 Cu5 -173(3) . . . 6_457 ?
Cu3 N1 N7 Cu5 6(4) . . . 6_457 ?
N7 C5 N8 C6 -4(4) . . . . ?
N7 C5 N8 Cu6 -172(2) . . . . ?
N1 C6 N8 C5 3(4) . . . . ?
N1 C6 N8 Cu6 172(2) . . . . ?
N6 C2 N9 C1 0(4) . . . . ?
N6 C2 N9 Cu1 -170(2) . . . . ?
N3 C1 N9 C2 -1(4) . . . . ?
N3 C1 N9 Cu1 171(2) . . . . ?
N4 C4 N10 C3 0(4) . . . . ?
N4 C4 N10 Cu6 175(2) . . . . ?
N11 C3 N10 C4 -1(4) . . . . ?
N11 C3 N10 Cu6 -177(2) . . . . ?
N10 C3 N11 N4 2(4) . . . . ?
N10 C3 N11 Cu4 177(2) . . . 6_467 ?
C4 N4 N11 C3 -2(3) . . . . ?
Cu2 N4 N11 C3 173(2) . . . . ?
C4 N4 N11 Cu4 -177(2) . . . 6_467 ?
Cu2 N4 N11 Cu4 -2(4) . . . 6_467 ?
N2 C7 N12 C8 -6(4) . . . . ?
N2 C7 N12 Cu1 174(2) . . . . ?
N5 C8 N12 C7 4(4) . . . . ?
N5 C8 N12 Cu1 -175(2) . . . . ?
O23 O13 O24 P1 41(2) . . . . ?
Mo6 O13 O24 P1 -179.1(19) . . . . ?
Mo2 O13 O24 P1 104(3) . . . . ?
P1 O13 O24 O24 -46(2) . . . 6_557 ?
O23 O13 O24 O24 -5(3) . . . 6_557 ?
Mo6 O13 O24 O24 135(2) . . . 6_557 ?
Mo2 O13 O24 O24 58(4) . . . 6_557 ?
P1 O13 O24 O23 46.3(18) . . . 6_557 ?
O23 O13 O24 O23 88(3) . . . 6_557 ?
Mo6 O13 O24 O23 -133(2) . . . 6_557 ?
Mo2 O13 O24 O23 151(3) . . . 6_557 ?
P1 O13 O24 Mo3 -109(3) . . . . ?
O23 O13 O24 Mo3 -68(4) . . . . ?
Mo6 O13 O24 Mo3 72(3) . . . . ?
Mo2 O13 O24 Mo3 -5(5) . . . . ?
P1 O13 O24 Mo5 112(4) . . . . ?
O23 O13 O24 Mo5 154(3) . . . . ?
Mo6 O13 O24 Mo5 -67(3) . . . . ?
Mo2 O13 O24 Mo5 -143(2) . . . . ?
P1 O13 O24 Mo6 179.1(19) . . . . ?
O23 O13 O24 Mo6 -140(2) . . . . ?
Mo2 O13 O24 Mo6 -77(3) . . . . ?
O13 O24 P1 O24 -116(3) . . . 6_557 ?
O23 O24 P1 O24 124(3) 6_557 . . 6_557 ?
Mo3 O24 P1 O24 0.001(2) . . . 6_557 ?
Mo5 O24 P1 O24 121(4) . . . 6_557 ?
Mo6 O24 P1 O24 -117(4) . . . 6_557 ?
O13 O24 P1 O13 -176.4(19) . . . 6_557 ?
O24 O24 P1 O13 -60(3) 6_557 . . 6_557 ?
O23 O24 P1 O13 63(2) 6_557 . . 6_557 ?
Mo3 O24 P1 O13 -60(3) . . . 6_557 ?
Mo5 O24 P1 O13 61(3) . . . 6_557 ?
Mo6 O24 P1 O13 -177(2) . . . 6_557 ?
O24 O24 P1 O13 116(3) 6_557 . . . ?
O23 O24 P1 O13 -120(2) 6_557 . . . ?
Mo3 O24 P1 O13 116(3) . . . . ?
Mo5 O24 P1 O13 -123(3) . . . . ?
Mo6 O24 P1 O13 -1(2) . . . . ?
O13 O24 P1 O23 -57(3) . . . . ?
O24 O24 P1 O23 59(3) 6_557 . . . ?
O23 O24 P1 O23 -177.5(19) 6_557 . . . ?
Mo3 O24 P1 O23 59(3) . . . . ?
Mo5 O24 P1 O23 180(2) . . . . ?
Mo6 O24 P1 O23 -58(3) . . . . ?
O13 O24 P1 O23 120(2) . . . 6_557 ?
O24 O24 P1 O23 -124(3) 6_557 . . 6_557 ?
Mo3 O24 P1 O23 -124(3) . . . 6_557 ?
Mo5 O24 P1 O23 -3(2) . . . 6_557 ?
Mo6 O24 P1 O23 119(3) . . . 6_557 ?
O13 O24 P1 O20 62(2) . . . . ?
O24 O24 P1 O20 179(3) 6_557 . . . ?
O23 O24 P1 O20 -58(2) 6_557 . . . ?
Mo3 O24 P1 O20 179(3) . . . . ?
Mo5 O24 P1 O20 -60(3) . . . . ?
Mo6 O24 P1 O20 61(3) . . . . ?
O24 O13 P1 O24 63(4) . . . 6_557 ?
O23 O13 P1 O24 -62(3) . . . 6_557 ?
Mo6 O13 P1 O24 64(3) . . . 6_557 ?
Mo2 O13 P1 O24 -63(3) . . . 6_557 ?
O23 O13 P1 O24 -126(3) . . . . ?
Mo6 O13 P1 O24 1(2) . . . . ?
Mo2 O13 P1 O24 -127(3) . . . . ?
O24 O13 P1 O23 126(3) . . . . ?
Mo6 O13 P1 O23 127(3) . . . . ?
Mo2 O13 P1 O23 -1(2) . . . . ?
O24 O13 P1 O23 -59(3) . . . 6_557 ?
O23 O13 P1 O23 175(4) . . . 6_557 ?
Mo6 O13 P1 O23 -58(3) . . . 6_557 ?
Mo2 O13 P1 O23 174(3) . . . 6_557 ?
O24 O13 P1 O20 -120(2) . . . . ?
O23 O13 P1 O20 115(3) . . . . ?
Mo6 O13 P1 O20 -119(3) . . . . ?
Mo2 O13 P1 O20 114(3) . . . . ?
O24 O13 P1 O20 -177(2) . . . 6_557 ?
O23 O13 P1 O20 57(2) . . . 6_557 ?
Mo6 O13 P1 O20 -176(2) . . . 6_557 ?
Mo2 O13 P1 O20 56(3) . . . 6_557 ?
O20 O20 P1 O24 179(3) 6_557 . . . ?
O23 O20 P1 O24 59(2) 6_557 . . . ?
Mo1 O20 P1 O24 179(3) . . . . ?
Mo7 O20 P1 O24 -57(3) . . . . ?
O20 O20 P1 O13 61(3) 6_557 . . 6_557 ?
O23 O20 P1 O13 -59(2) 6_557 . . 6_557 ?
Mo1 O20 P1 O13 61(3) . . . 6_557 ?
Mo7 O20 P1 O13 -175(2) . . . 6_557 ?
O20 O20 P1 O13 -122(3) 6_557 . . . ?
O23 O20 P1 O13 118(2) 6_557 . . . ?
Mo1 O20 P1 O13 -122(3) . . . . ?
Mo7 O20 P1 O13 2.2(19) . . . . ?
O20 O20 P1 O23 -58(3) 6_557 . . . ?
O23 O20 P1 O23 -177.7(18) 6_557 . . . ?
Mo1 O20 P1 O23 -58(3) . . . . ?
Mo7 O20 P1 O23 67(3) . . . . ?
O20 O20 P1 O23 120(3) 6_557 . . 6_557 ?
Mo1 O20 P1 O23 120(3) . . . 6_557 ?
Mo7 O20 P1 O23 -115(3) . . . 6_557 ?
O23 O20 P1 O20 -120(3) 6_557 . . 6_557 ?
Mo1 O20 P1 O20 0.001(1) . . . 6_557 ?
Mo7 O20 P1 O20 125(3) . . . 6_557 ?
Cu6 O25 V2 O3 48(6) . . . . ?
Cu6 O25 V2 O18 -47(5) . . . . ?
Cu6 O25 V2 O19 137(4) . . . . ?
Cu6 O25 V2 O4 -137(4) . . . 6_557 ?
Cu6 O25 V2 Mo7 0(6) . . . . ?
Cu6 O25 V2 Mo2 92(5) . . . . ?
Cu6 O25 V2 Mo1 -91(5) . . . . ?
Cu6 O25 V2 Mo4 -179(3) . . . 6_557 ?
C2 N6 Cu4 N11 25(7) . . . 6_467 ?
N3 N6 Cu4 N11 -155(4) . . . 6_467 ?
C1 N3 Cu5 N7 -7(7) . . . 6_567 ?
N6 N3 Cu5 N7 -178(4) . . . 6_567 ?
Mo4 O19 Mo2 O1 -152(3) 6_557 . . . ?
V2 O19 Mo2 O1 99.2(17) . . . . ?
Mo4 O19 Mo2 O8 -50(3) 6_557 . . . ?
V2 O19 Mo2 O8 -159(2) . . . . ?
Mo4 O19 Mo2 O3 107(3) 6_557 . . . ?
V2 O19 Mo2 O3 -1.9(16) . . . . ?
Mo4 O19 Mo2 O21 27(6) 6_557 . . . ?
V2 O19 Mo2 O21 -82(4) . . . . ?
Mo4 O19 Mo2 O13 41(3) 6_557 . . . ?
V2 O19 Mo2 O13 -67.6(17) . . . . ?
Mo4 O19 Mo2 O23 12(3) 6_557 . . . ?
V2 O19 Mo2 O23 -96.8(18) . . . . ?
Mo4 O19 Mo2 V2 109(3) 6_557 . . . ?
Mo4 O19 Mo2 V1 -32(4) 6_557 . . . ?
V2 O19 Mo2 V1 -141.0(11) . . . . ?
Mo5 O8 Mo2 O1 156(3) 6_557 . . . ?
V1 O8 Mo2 O1 -97.9(17) . . . . ?
Mo5 O8 Mo2 O19 54(3) 6_557 . . . ?
V1 O8 Mo2 O19 160.1(19) . . . . ?
Mo5 O8 Mo2 O3 -24(6) 6_557 . . . ?
V1 O8 Mo2 O3 83(3) . . . . ?
Mo5 O8 Mo2 O21 -105(3) 6_557 . . . ?
V1 O8 Mo2 O21 1.3(16) . . . . ?
Mo5 O8 Mo2 O13 -42(3) 6_557 . . . ?
V1 O8 Mo2 O13 64.6(16) . . . . ?
Mo5 O8 Mo2 O23 -8(3) 6_557 . . . ?
V1 O8 Mo2 O23 98.3(19) . . . . ?
Mo5 O8 Mo2 V2 33(4) 6_557 . . . ?
V1 O8 Mo2 V2 139.7(11) . . . . ?
Mo5 O8 Mo2 V1 -106(4) 6_557 . . . ?
V2 O3 Mo2 O1 -99.4(17) . . . . ?
Mo7 O3 Mo2 O1 150(2) . . . . ?
V2 O3 Mo2 O19 2.1(18) . . . . ?
Mo7 O3 Mo2 O19 -109(3) . . . . ?
V2 O3 Mo2 O8 80(4) . . . . ?
Mo7 O3 Mo2 O8 -31(5) . . . . ?
V2 O3 Mo2 O21 160.7(18) . . . . ?
Mo7 O3 Mo2 O21 50(2) . . . . ?
V2 O3 Mo2 O13 99.8(18) . . . . ?
Mo7 O3 Mo2 O13 -11(2) . . . . ?
V2 O3 Mo2 O23 65.9(17) . . . . ?
Mo7 O3 Mo2 O23 -45(2) . . . . ?
Mo7 O3 Mo2 V2 -111(3) . . . . ?
V2 O3 Mo2 V1 142.3(12) . . . . ?
Mo7 O3 Mo2 V1 31(3) . . . . ?
Mo6 O21 Mo2 O1 -152(3) . . . . ?
V1 O21 Mo2 O1 99.9(16) . . . . ?
Mo6 O21 Mo2 O19 29(6) . . . . ?
V1 O21 Mo2 O19 -79(4) . . . . ?
Mo6 O21 Mo2 O8 107(3) . . . . ?
V1 O21 Mo2 O8 -1.4(17) . . . . ?
Mo6 O21 Mo2 O3 -50(3) . . . . ?
V1 O21 Mo2 O3 -158.3(17) . . . . ?
Mo6 O21 Mo2 O13 13(2) . . . . ?
V1 O21 Mo2 O13 -95.0(17) . . . . ?
Mo6 O21 Mo2 O23 42(3) . . . . ?
V1 O21 Mo2 O23 -65.5(16) . . . . ?
Mo6 O21 Mo2 V2 -35(3) . . . . ?
V1 O21 Mo2 V2 -143.1(11) . . . . ?
Mo6 O21 Mo2 V1 108(3) . . . . ?
Mo6 O2 Mo3 O12 153(3) . . . . ?
V1 O2 Mo3 O12 -99.5(14) . . . . ?
Mo6 O2 Mo3 O2 -27(3) . . . 6_557 ?
V1 O2 Mo3 O2 80.5(14) . . . 6_557 ?
Mo6 O2 Mo3 O17 -106(3) . . . 6_557 ?
V1 O2 Mo3 O17 1.6(17) . . . 6_557 ?
Mo6 O2 Mo3 O17 50(3) . . . . ?
V1 O2 Mo3 O17 158.5(19) . . . . ?
Mo6 O2 Mo3 O24 -42(3) . . . 6_557 ?
V1 O2 Mo3 O24 65.7(17) . . . 6_557 ?
Mo6 O2 Mo3 O24 -11(3) . . . . ?
V1 O2 Mo3 O24 96.8(18) . . . . ?
Mo6 O2 Mo3 V1 33(4) . . . 6_557 ?
V1 O2 Mo3 V1 141.2(15) . . . 6_557 ?
Mo6 O2 Mo3 V1 -108(3) . . . . ?
Mo4 O10 Mo5 O5 164(3) . . . . ?
Mo4 O10 Mo5 O15 -93(3) . . . . ?
Mo4 O10 Mo5 O17 -3(6) . . . . ?
Mo4 O10 Mo5 O8 61(3) . . . 6_557 ?
Mo4 O10 Mo5 O24 -29(3) . . . . ?
Mo4 O10 Mo5 V1 45(4) . . . 6_557 ?
Mo5 O15 Mo6 O6 157(4) . . . . ?
Mo5 O15 Mo6 O14 -103(4) . . . . ?
Mo5 O15 Mo6 O21 -22(7) . . . . ?
Mo5 O15 Mo6 O2 52(4) . . . . ?
Mo5 O15 Mo6 O13 -38(4) . . . . ?
Mo5 O15 Mo6 O24 -11(4) . . . . ?
Mo5 O15 Mo6 V1 35(6) . . . . ?
Mo6 O14 Mo7 O11 156(3) . . . . ?
Mo6 O14 Mo7 O7 -103(3) . . . . ?
Mo6 O14 Mo7 O18 -16(6) . . . . ?
Mo6 O14 Mo7 O3 53(3) . . . . ?
Mo6 O14 Mo7 O20 -37(3) . . . . ?
Mo6 O14 Mo7 V2 39(4) . . . . ?
Mo4 O7 Mo7 O11 -158(4) . . . . ?
Mo4 O7 Mo7 O14 99(4) . . . . ?
Mo4 O7 Mo7 O18 -57(4) . . . . ?
Mo4 O7 Mo7 O3 12(7) . . . . ?
Mo4 O7 Mo7 O20 3(3) . . . . ?
Mo4 O7 Mo7 V2 -43(5) . . . . ?
O24 P1 O23 O24 -60(4) . . . 6_557 ?
O13 P1 O23 O24 58(3) 6_557 . . 6_557 ?
O13 P1 O23 O24 -116(3) . . . 6_557 ?
O20 P1 O23 O24 178(2) . . . 6_557 ?
O20 P1 O23 O24 121(2) 6_557 . . 6_557 ?
O24 P1 O23 O20 -121(2) 6_557 . . 6_557 ?
O24 P1 O23 O20 178(2) . . . 6_557 ?
O13 P1 O23 O20 -64(2) 6_557 . . 6_557 ?
O13 P1 O23 O20 123(3) . . . 6_557 ?
O20 P1 O23 O20 57(3) . . . 6_557 ?
O24 P1 O23 O13 116(3) 6_557 . . . ?
O24 P1 O23 O13 55(3) . . . . ?
O13 P1 O23 O13 173(4) 6_557 . . . ?
O20 P1 O23 O13 -66(2) . . . . ?
O20 P1 O23 O13 -123(3) 6_557 . . . ?
O24 P1 O23 Mo4 -120(3) 6_557 . . 6_557 ?
O24 P1 O23 Mo4 -180(3) . . . 6_557 ?
O13 P1 O23 Mo4 -62(3) 6_557 . . 6_557 ?
O13 P1 O23 Mo4 125(3) . . . 6_557 ?
O20 P1 O23 Mo4 59(3) . . . 6_557 ?
O20 P1 O23 Mo4 2(2) 6_557 . . 6_557 ?
O24 P1 O23 Mo2 116(3) 6_557 . . . ?
O24 P1 O23 Mo2 56(3) . . . . ?
O13 P1 O23 Mo2 174(3) 6_557 . . . ?
O13 P1 O23 Mo2 1(2) . . . . ?
O20 P1 O23 Mo2 -65(3) . . . . ?
O20 P1 O23 Mo2 -122(3) 6_557 . . . ?
O24 O13 O23 P1 -41(2) . . . . ?
Mo6 O13 O23 P1 -109(4) . . . . ?
Mo2 O13 O23 P1 179(2) . . . . ?
P1 O13 O23 O24 46(2) . . . 6_557 ?
O24 O13 O23 O24 5(3) . . . 6_557 ?
Mo6 O13 O23 O24 -62(4) . . . 6_557 ?
Mo2 O13 O23 O24 -135(2) . . . 6_557 ?
P1 O13 O23 O20 -44(2) . . . 6_557 ?
O24 O13 O23 O20 -86(3) . . . 6_557 ?
Mo6 O13 O23 O20 -153(3) . . . 6_557 ?
Mo2 O13 O23 O20 135(2) . . . 6_557 ?
P1 O13 O23 Mo4 -110(3) . . . 6_557 ?
O24 O13 O23 Mo4 -151(3) . . . 6_557 ?
Mo6 O13 O23 Mo4 141(3) . . . 6_557 ?
Mo2 O13 O23 Mo4 69(3) . . . 6_557 ?
P1 O13 O23 Mo2 -179(2) . . . . ?
O24 O13 O23 Mo2 139(3) . . . . ?
Mo6 O13 O23 Mo2 72(3) . . . . ?
O17 V1 O26 Cu6 -61(10) 6_557 . . 6_567 ?
O2 V1 O26 Cu6 -149(8) . . . 6_567 ?
O21 V1 O26 Cu6 116(9) . . . 6_567 ?
O8 V1 O26 Cu6 26(11) . . . 6_567 ?
Mo3 V1 O26 Cu6 -105(9) . . . 6_567 ?
Mo6 V1 O26 Cu6 165(7) . . . 6_567 ?
Mo2 V1 O26 Cu6 70(10) . . . 6_567 ?
Mo5 V1 O26 Cu6 -19(11) 6_557 . . 6_567 ?
